data_7116392
loop_
_publ_author_name
'Sengodagounder Muthusamy'
'Manickasamy Sivaguru'
'Eringathodi Suresh'

_publ_section_title
;
 Indium(III) chloride catalyzed highly diastereoselective domino synthesis
 of indenodithiepines and indenodithiocines
;
_journal_name_full Chem.Commun.
_journal_page_first 707
_journal_paper_doi 10.1039/C4cc07280D
_journal_volume 51
_journal_year 2015
_chemical_formula_moiety 'C30 H24 S2'
_chemical_formula_sum 'C30 H24 S2'
_chemical_formula_weight 448.61
_chemical_name_systematic
; 

 ? 

;
_space_group_IT_number 14
_symmetry_cell_setting monoclinic
_symmetry_space_group_name_Hall '-P 2yn'
_symmetry_space_group_name_H-M 'P 1 21/n 1'
_atom_sites_solution_hydrogens geom
_atom_sites_solution_primary direct
_atom_sites_solution_secondary difmap
_audit_creation_method SHELXL-97
_audit_update_record
;
2014-08-18 deposited with the CCDC.
2014-11-24 downloaded from the CCDC.
;
_cell_angle_alpha 90.00
_cell_angle_beta 97.159(2)
_cell_angle_gamma 90.00
_cell_formula_units_Z 4
_cell_length_a 8.6410(12)
_cell_length_b 10.6699(15)
_cell_length_c 25.373(4)
_cell_measurement_reflns_used 6407
_cell_measurement_temperature 293(2)
_cell_measurement_theta_max 28.02
_cell_measurement_theta_min 2.38
_cell_volume 2321.1(6)
_computing_cell_refinement 'BRUKER SMART'
_computing_data_collection 'BRUKER SMART'
_computing_data_reduction 'BRUKER SAINT'
_computing_molecular_graphics ORTEP
_computing_structure_refinement 'SHELXL-97 (Sheldrick, 1997)'
_computing_structure_solution 'SHELXS-97 (Sheldrick, 1990)'
_diffrn_ambient_temperature 293(2)
_diffrn_measured_fraction_theta_full 0.998
_diffrn_measured_fraction_theta_max 0.998
_diffrn_measurement_device_type 'BRUKER SMART APEX CCD DIFFRACTOMETER'
_diffrn_measurement_method 'OMEGA-PHI SCAN'
_diffrn_radiation_monochromator graphite
_diffrn_radiation_source 'fine-focus sealed tube'
_diffrn_radiation_type MoK\a
_diffrn_radiation_wavelength 0.71073
_diffrn_reflns_av_R_equivalents 0.0236
_diffrn_reflns_av_sigmaI/netI 0.0298
_diffrn_reflns_limit_h_max 11
_diffrn_reflns_limit_h_min -10
_diffrn_reflns_limit_k_max 7
_diffrn_reflns_limit_k_min -13
_diffrn_reflns_limit_l_max 32
_diffrn_reflns_limit_l_min -31
_diffrn_reflns_number 13021
_diffrn_reflns_theta_full 27.00
_diffrn_reflns_theta_max 27.00
_diffrn_reflns_theta_min 1.62
_exptl_absorpt_coefficient_mu 0.245
_exptl_absorpt_correction_T_max 0.9457
_exptl_absorpt_correction_T_min 0.9190
_exptl_absorpt_correction_type multi-scan
_exptl_absorpt_process_details 'BRUKER SADABS'
_exptl_crystal_colour COLOURLESS
_exptl_crystal_density_diffrn 1.284
_exptl_crystal_density_method 'not measured'
_exptl_crystal_description BLOCKS
_exptl_crystal_F_000 944
_exptl_crystal_size_max 0.35
_exptl_crystal_size_mid 0.28
_exptl_crystal_size_min 0.23
_refine_diff_density_max 0.354
_refine_diff_density_min -0.145
_refine_diff_density_rms 0.048
_refine_ls_extinction_method none
_refine_ls_goodness_of_fit_ref 1.039
_refine_ls_hydrogen_treatment mixed
_refine_ls_matrix_type full
_refine_ls_number_parameters 289
_refine_ls_number_reflns 5057
_refine_ls_number_restraints 0
_refine_ls_restrained_S_all 1.039
_refine_ls_R_factor_all 0.0493
_refine_ls_R_factor_gt 0.0430
_refine_ls_shift/su_max 0.000
_refine_ls_shift/su_mean 0.000
_refine_ls_structure_factor_coef Fsqd
_refine_ls_weighting_details 'calc w=1/[\s^2^(Fo^2^)+(0.0617P)^2^+0.5197P] where P=(Fo^2^+2Fc^2^)/3'
_refine_ls_weighting_scheme calc
_refine_ls_wR_factor_gt 0.1115
_refine_ls_wR_factor_ref 0.1155
_reflns_number_gt 4366
_reflns_number_total 5057
_reflns_threshold_expression >2sigma(I)
_cod_data_source_file c4cc07280d2.cif
_cod_data_source_block indenodithipine
_cod_original_cell_volume 2321.2(6)
_cod_original_sg_symbol_H-M P21/n
_cod_database_code 7116392

loop_
_symmetry_equiv_pos_as_xyz
'x, y, z'
'-x+1/2, y+1/2, -z+1/2'
'-x, -y, -z'
'x-1/2, -y-1/2, z-1/2'

loop_
_atom_site_label
_atom_site_type_symbol
_atom_site_fract_x
_atom_site_fract_y
_atom_site_fract_z
_atom_site_U_iso_or_equiv
_atom_site_adp_type
_atom_site_occupancy
_atom_site_symmetry_multiplicity
_atom_site_calc_flag
_atom_site_refinement_flags
S2 S 0.29293(5) 0.33678(4) 0.165338(17) 0.04510(13) Uani 1 1 d .
S1 S 0.34972(5) 0.02642(4) 0.235657(16) 0.04481(13) Uani 1 1 d .
C23 C 0.62366(17) -0.01767(15) 0.19457(6) 0.0368(3) Uani 1 1 d .
C14 C 0.41611(16) 0.10671(14) 0.13734(6) 0.0336(3) Uani 1 1 d .
C7 C 0.35607(17) 0.02727(15) 0.09893(6) 0.0359(3) Uani 1 1 d .
C15 C 0.39244(17) 0.24294(14) 0.11888(6) 0.0363(3) Uani 1 1 d .
C29 C 0.22212(19) 0.15973(17) 0.23918(7) 0.0455(4) Uani 1 1 d .
H29A H 0.1340 0.1326 0.2566 0.055 Uiso 1 1 calc R
H29B H 0.2782 0.2219 0.2620 0.055 Uiso 1 1 calc R
C22 C 0.49351(16) 0.07914(14) 0.19248(6) 0.0348(3) Uani 1 1 d .
H22 H 0.5395 0.1575 0.2073 0.042 Uiso 1 1 calc R
C6 C 0.27719(17) 0.10019(16) 0.05413(6) 0.0396(3) Uani 1 1 d .
C16 C 0.55284(17) 0.30189(15) 0.11335(6) 0.0383(3) Uani 1 1 d .
C1 C 0.29209(17) 0.22721(16) 0.06580(6) 0.0398(3) Uani 1 1 d .
C30 C 0.15811(18) 0.22435(16) 0.18744(7) 0.0432(4) Uani 1 1 d .
H30A H 0.0618 0.2669 0.1924 0.052 Uiso 1 1 calc R
H30B H 0.1341 0.1614 0.1601 0.052 Uiso 1 1 calc R
C8 C 0.36263(18) -0.11129(15) 0.09787(6) 0.0381(3) Uani 1 1 d .
C28 C 0.6017(2) -0.14382(17) 0.20407(7) 0.0465(4) Uani 1 1 d .
H28 H 0.5046 -0.1719 0.2112 0.056 Uiso 1 1 calc R
C13 C 0.2498(2) -0.18374(17) 0.11743(7) 0.0493(4) Uani 1 1 d .
H13 H 0.1673 -0.1452 0.1314 0.059 Uiso 1 1 calc R
C5 C 0.1950(2) 0.0593(2) 0.00672(7) 0.0519(4) Uani 1 1 d .
H5 H 0.1862 -0.0256 -0.0014 0.062 Uiso 1 1 calc R
C17 C 0.6351(2) 0.37361(17) 0.15285(7) 0.0477(4) Uani 1 1 d .
H17 H 0.5910 0.3921 0.1836 0.057 Uiso 1 1 calc R
C24 C 0.7707(2) 0.02213(18) 0.18523(8) 0.0519(4) Uani 1 1 d .
H24 H 0.7883 0.1066 0.1791 0.062 Uiso 1 1 calc R
C11 C 0.3809(3) -0.37050(19) 0.09586(8) 0.0667(6) Uani 1 1 d .
H11 H 0.3880 -0.4575 0.0956 0.080 Uiso 1 1 calc R
C12 C 0.2591(3) -0.31407(19) 0.11631(9) 0.0624(5) Uani 1 1 d .
H12 H 0.1829 -0.3625 0.1294 0.075 Uiso 1 1 calc R
C18 C 0.7833(2) 0.41829(19) 0.14696(9) 0.0585(5) Uani 1 1 d .
H18 H 0.8372 0.4669 0.1736 0.070 Uiso 1 1 calc R
C9 C 0.4829(2) -0.17081(18) 0.07638(8) 0.0550(4) Uani 1 1 d .
H9 H 0.5581 -0.1234 0.0622 0.066 Uiso 1 1 calc R
C27 C 0.7230(2) -0.22891(18) 0.20311(8) 0.0548(5) Uani 1 1 d .
H27 H 0.7062 -0.3136 0.2090 0.066 Uiso 1 1 calc R
C2 C 0.2235(2) 0.31609(19) 0.03079(7) 0.0533(4) Uani 1 1 d .
H2 H 0.2331 0.4012 0.0385 0.064 Uiso 1 1 calc R
C19 C 0.8505(2) 0.3911(2) 0.10200(9) 0.0648(6) Uani 1 1 d .
H19 H 0.9496 0.4211 0.0982 0.078 Uiso 1 1 calc R
C25 C 0.8911(2) -0.0631(2) 0.18500(9) 0.0654(6) Uani 1 1 d .
H25 H 0.9894 -0.0352 0.1790 0.078 Uiso 1 1 calc R
C26 C 0.8676(2) -0.1883(2) 0.19352(8) 0.0599(5) Uani 1 1 d .
H26 H 0.9490 -0.2452 0.1928 0.072 Uiso 1 1 calc R
C4 C 0.1266(2) 0.1489(2) -0.02807(8) 0.0650(6) Uani 1 1 d .
H4 H 0.0707 0.1237 -0.0600 0.078 Uiso 1 1 calc R
C21 C 0.6223(2) 0.2756(2) 0.06837(8) 0.0605(5) Uani 1 1 d .
H21 H 0.5688 0.2276 0.0414 0.073 Uiso 1 1 calc R
C20 C 0.7705(2) 0.3195(3) 0.06274(9) 0.0765(7) Uani 1 1 d .
H20 H 0.8157 0.3004 0.0323 0.092 Uiso 1 1 calc R
C3 C 0.1395(2) 0.2746(2) -0.01635(8) 0.0648(6) Uani 1 1 d .
H3 H 0.0914 0.3328 -0.0403 0.078 Uiso 1 1 calc R
C10 C 0.4919(3) -0.3001(2) 0.07585(9) 0.0696(6) Uani 1 1 d .
H10 H 0.5737 -0.3393 0.0618 0.084 Uiso 1 1 calc R

loop_
_atom_site_aniso_label
_atom_site_aniso_U_11
_atom_site_aniso_U_22
_atom_site_aniso_U_33
_atom_site_aniso_U_23
_atom_site_aniso_U_13
_atom_site_aniso_U_12
S2 0.0485(2) 0.0359(2) 0.0530(2) -0.00110(17) 0.01489(18) 0.00186(17)
S1 0.0464(2) 0.0486(3) 0.0419(2) 0.01106(17) 0.01504(17) 0.00727(18)
C23 0.0342(7) 0.0435(8) 0.0321(7) 0.0000(6) 0.0017(6) 0.0031(6)
C14 0.0326(7) 0.0348(7) 0.0345(7) 0.0036(6) 0.0077(5) 0.0007(6)
C7 0.0351(7) 0.0386(8) 0.0346(7) 0.0013(6) 0.0065(6) -0.0024(6)
C15 0.0381(7) 0.0344(8) 0.0366(7) 0.0025(6) 0.0053(6) 0.0006(6)
C29 0.0434(8) 0.0507(10) 0.0446(9) 0.0000(7) 0.0140(7) 0.0058(7)
C22 0.0355(7) 0.0357(8) 0.0333(7) 0.0014(6) 0.0050(6) 0.0000(6)
C6 0.0353(7) 0.0466(9) 0.0368(7) 0.0036(7) 0.0031(6) -0.0056(7)
C16 0.0376(7) 0.0348(8) 0.0421(8) 0.0064(6) 0.0041(6) -0.0006(6)
C1 0.0353(7) 0.0440(9) 0.0393(8) 0.0058(7) 0.0022(6) -0.0025(6)
C30 0.0363(8) 0.0440(9) 0.0504(9) 0.0022(7) 0.0102(7) 0.0037(7)
C8 0.0431(8) 0.0368(8) 0.0335(7) -0.0019(6) 0.0015(6) -0.0025(6)
C28 0.0439(8) 0.0474(9) 0.0484(9) 0.0104(7) 0.0058(7) 0.0057(7)
C13 0.0485(9) 0.0459(10) 0.0540(10) 0.0012(8) 0.0083(8) -0.0061(8)
C5 0.0514(9) 0.0602(11) 0.0421(9) -0.0008(8) -0.0020(7) -0.0133(8)
C17 0.0458(9) 0.0441(9) 0.0521(9) -0.0025(8) 0.0024(7) -0.0038(7)
C24 0.0425(9) 0.0483(10) 0.0662(11) -0.0043(9) 0.0122(8) -0.0034(8)
C11 0.0997(17) 0.0362(9) 0.0612(12) -0.0029(9) -0.0024(11) 0.0026(10)
C12 0.0758(13) 0.0460(11) 0.0636(12) 0.0071(9) 0.0018(10) -0.0168(10)
C18 0.0462(10) 0.0520(11) 0.0737(13) 0.0011(10) -0.0062(9) -0.0084(8)
C9 0.0638(11) 0.0500(10) 0.0545(10) -0.0019(8) 0.0211(9) 0.0023(9)
C27 0.0623(11) 0.0460(10) 0.0550(10) 0.0089(8) 0.0027(8) 0.0127(9)
C2 0.0520(10) 0.0505(10) 0.0550(10) 0.0145(8) -0.0026(8) -0.0004(8)
C19 0.0397(9) 0.0733(14) 0.0814(14) 0.0154(11) 0.0070(9) -0.0107(9)
C25 0.0380(9) 0.0703(14) 0.0898(15) -0.0110(12) 0.0153(9) 0.0029(9)
C26 0.0490(10) 0.0643(13) 0.0653(12) -0.0009(10) 0.0033(9) 0.0205(9)
C4 0.0605(11) 0.0843(16) 0.0450(10) 0.0099(10) -0.0139(8) -0.0148(11)
C21 0.0510(10) 0.0801(14) 0.0521(10) -0.0090(10) 0.0133(8) -0.0164(10)
C20 0.0554(12) 0.111(2) 0.0671(13) -0.0046(13) 0.0253(10) -0.0184(12)
C3 0.0576(11) 0.0750(14) 0.0569(11) 0.0252(11) -0.0121(9) -0.0029(10)
C10 0.0890(16) 0.0556(12) 0.0668(13) -0.0098(10) 0.0196(11) 0.0187(12)

loop_
_atom_type_symbol
_atom_type_description
_atom_type_scat_dispersion_real
_atom_type_scat_dispersion_imag
_atom_type_scat_source
C C 0.0033 0.0016 'International Tables Vol C Tables 4.2.6.8 and 6.1.1.4'
H H 0.0000 0.0000 'International Tables Vol C Tables 4.2.6.8 and 6.1.1.4'
S S 0.1246 0.1234 'International Tables Vol C Tables 4.2.6.8 and 6.1.1.4'

loop_
_geom_angle_atom_site_label_1
_geom_angle_atom_site_label_2
_geom_angle_atom_site_label_3
_geom_angle
C30 S2 C15 102.02(8)
C29 S1 C22 104.45(8)
C28 C23 C24 118.39(15)
C28 C23 C22 123.28(14)
C24 C23 C22 118.31(15)
C7 C14 C22 129.61(14)
C7 C14 C15 110.55(13)
C22 C14 C15 119.81(13)
C14 C7 C6 109.01(14)
C14 C7 C8 129.06(14)
C6 C7 C8 121.93(13)
C1 C15 C14 101.89(12)
C1 C15 C16 112.62(12)
C14 C15 C16 109.08(12)
C1 C15 S2 111.58(11)
C14 C15 S2 112.05(10)
C16 C15 S2 109.45(11)
C30 C29 S1 118.11(12)
C30 C29 H29A 107.8
S1 C29 H29A 107.8
C30 C29 H29B 107.8
S1 C29 H29B 107.8
H29A C29 H29B 107.1
C14 C22 C23 113.97(12)
C14 C22 S1 110.99(10)
C23 C22 S1 108.77(10)
C14 C22 H22 107.6
C23 C22 H22 107.6
S1 C22 H22 107.6
C5 C6 C1 120.98(15)
C5 C6 C7 129.80(16)
C1 C6 C7 109.21(13)
C21 C16 C17 118.22(16)
C21 C16 C15 118.63(15)
C17 C16 C15 123.02(14)
C2 C1 C6 120.76(15)
C2 C1 C15 130.30(16)
C6 C1 C15 108.93(13)
C29 C30 S2 112.85(11)
C29 C30 H30A 109.0
S2 C30 H30A 109.0
C29 C30 H30B 109.0
S2 C30 H30B 109.0
H30A C30 H30B 107.8
C13 C8 C9 118.78(16)
C13 C8 C7 121.41(15)
C9 C8 C7 119.81(15)
C23 C28 C27 120.81(17)
C23 C28 H28 119.6
C27 C28 H28 119.6
C8 C13 C12 120.34(18)
C8 C13 H13 119.8
C12 C13 H13 119.8
C4 C5 C6 117.85(19)
C4 C5 H5 121.1
C6 C5 H5 121.1
C16 C17 C18 120.51(18)
C16 C17 H17 119.7
C18 C17 H17 119.7
C25 C24 C23 120.32(18)
C25 C24 H24 119.8
C23 C24 H24 119.8
C10 C11 C12 120.53(19)
C10 C11 H11 119.7
C12 C11 H11 119.7
C11 C12 C13 119.71(19)
C11 C12 H12 120.1
C13 C12 H12 120.1
C19 C18 C17 120.44(18)
C19 C18 H18 119.8
C17 C18 H18 119.8
C10 C9 C8 120.45(19)
C10 C9 H9 119.8
C8 C9 H9 119.8
C26 C27 C28 120.17(18)
C26 C27 H27 119.9
C28 C27 H27 119.9
C1 C2 C3 118.06(19)
C1 C2 H2 121.0
C3 C2 H2 121.0
C20 C19 C18 119.58(18)
C20 C19 H19 120.2
C18 C19 H19 120.2
C26 C25 C24 120.91(19)
C26 C25 H25 119.5
C24 C25 H25 119.5
C27 C26 C25 119.39(18)
C27 C26 H26 120.3
C25 C26 H26 120.3
C3 C4 C5 121.30(18)
C3 C4 H4 119.4
C5 C4 H4 119.4
C16 C21 C20 121.16(19)
C16 C21 H21 119.4
C20 C21 H21 119.4
C19 C20 C21 120.1(2)
C19 C20 H20 120.0
C21 C20 H20 120.0
C4 C3 C2 121.04(18)
C4 C3 H3 119.5
C2 C3 H3 119.5
C11 C10 C9 120.2(2)
C11 C10 H10 119.9
C9 C10 H10 119.9

loop_
_geom_bond_atom_site_label_1
_geom_bond_atom_site_label_2
_geom_bond_distance
S2 C30 1.8093(17)
S2 C15 1.8396(16)
S1 C29 1.8086(17)
S1 C22 1.8439(15)
C23 C28 1.385(2)
C23 C24 1.388(2)
C23 C22 1.523(2)
C14 C7 1.346(2)
C14 C22 1.502(2)
C14 C15 1.533(2)
C7 C6 1.473(2)
C7 C8 1.480(2)
C15 C1 1.517(2)
C15 C16 1.544(2)
C29 C30 1.524(2)
C29 H29A 0.9700
C29 H29B 0.9700
C22 H22 0.9800
C6 C5 1.389(2)
C6 C1 1.390(2)
C16 C21 1.383(2)
C16 C17 1.385(2)
C1 C2 1.382(2)
C30 H30A 0.9700
C30 H30B 0.9700
C8 C13 1.384(2)
C8 C9 1.386(2)
C28 C27 1.389(2)
C28 H28 0.9300
C13 C12 1.393(3)
C13 H13 0.9300
C5 C4 1.383(3)
C5 H5 0.9300
C17 C18 1.392(3)
C17 H17 0.9300
C24 C25 1.383(3)
C24 H24 0.9300
C11 C10 1.365(3)
C11 C12 1.369(3)
C11 H11 0.9300
C12 H12 0.9300
C18 C19 1.374(3)
C18 H18 0.9300
C9 C10 1.382(3)
C9 H9 0.9300
C27 C26 1.373(3)
C27 H27 0.9300
C2 C3 1.392(3)
C2 H2 0.9300
C19 C20 1.372(3)
C19 H19 0.9300
C25 C26 1.373(3)
C25 H25 0.9300
C26 H26 0.9300
C4 C3 1.375(3)
C4 H4 0.9300
C21 C20 1.388(3)
C21 H21 0.9300
C20 H20 0.9300
C3 H3 0.9300
C10 H10 0.9300
